data_1564613
loop_
_publ_author_name
'Kerns, Spencer A.'
'Seo, Junhyeok'
'Lynch, Vincent M.'
'Shearer, Jason'
'Goralski, Sean T.'
'Sullivan, Eileen R.'
'Rose, Michael J.'

_publ_section_title
;
 Scaffold-based [Fe]-hydrogenase model: H<sub>2</sub> activation initiates
 Fe(0)-hydride extrusion and non-biomimetic hydride transfer.
;
_journal_issue 38
_journal_name_full 'Chemical science'
_journal_page_first 12838
_journal_page_last 12846
_journal_paper_doi 10.1039/d0sc03154b
_journal_volume 12
_journal_year 2021
_chemical_formula_sum 'C56 H46 Br4 Cl4 Fe2 N2 S2'
_chemical_formula_weight 1384.21
_space_group_crystal_system triclinic
_space_group_IT_number 2
_space_group_name_Hall '-P 1'
_space_group_name_H-M_alt 'P -1'
_atom_sites_solution_hydrogens geom
_audit_creation_method SHELXL-2014/7
_audit_update_record
;
2019-12-24 deposited with the CCDC.	2021-09-01 downloaded from the CCDC.
;
_cell_angle_alpha 95.038(6)
_cell_angle_beta 102.343(7)
_cell_angle_gamma 110.942(6)
_cell_formula_units_Z 1
_cell_length_a 8.769(3)
_cell_length_b 11.132(3)
_cell_length_c 15.368(5)
_cell_measurement_reflns_used 3233
_cell_measurement_temperature 100(2)
_cell_measurement_theta_max 21.14
_cell_measurement_theta_min 2.58
_cell_volume 1346.3(7)
_computing_cell_refinement 'Apex II release 2010, Bruker AXS, Inc.'
_computing_data_collection 'Apex II release 2010, Bruker AXS, Inc.'
_computing_data_reduction 'Apex II release 2010, Bruker AXS, Inc.'
_computing_molecular_graphics 'XP SHELXTL/PC, Siemens Analytical'
_computing_publication_material 'XL SHELXTL/PC, Siemens Analytical'
_computing_structure_refinement 'Shelxl-2013, Sheldrick, G. M.'
_computing_structure_solution
;

SUPERFLIP.  Palatinus, L. and Chapuis, G., J. Appl. Cryst. 40, 786-790.
;
_diffrn_ambient_temperature 100(2)
_diffrn_measured_fraction_theta_full 0.998
_diffrn_measured_fraction_theta_max 0.887
_diffrn_measurement_device_type 'Bruker APEX-II CCD'
_diffrn_measurement_method '\f and \w scans'
_diffrn_radiation_type MoK\a
_diffrn_radiation_wavelength 0.71073
_diffrn_reflns_av_R_equivalents 0.0580
_diffrn_reflns_av_unetI/netI 0.0425
_diffrn_reflns_Laue_measured_fraction_full 0.998
_diffrn_reflns_Laue_measured_fraction_max 0.887
_diffrn_reflns_limit_h_max 12
_diffrn_reflns_limit_h_min -12
_diffrn_reflns_limit_k_max 15
_diffrn_reflns_limit_k_min -15
_diffrn_reflns_limit_l_max 21
_diffrn_reflns_limit_l_min -21
_diffrn_reflns_number 51091
_diffrn_reflns_point_group_measured_fraction_full 0.998
_diffrn_reflns_point_group_measured_fraction_max 0.887
_diffrn_reflns_theta_full 25.242
_diffrn_reflns_theta_max 30.564
_diffrn_reflns_theta_min 2.768
_exptl_absorpt_coefficient_mu 3.823
_exptl_absorpt_correction_T_max 1.000
_exptl_absorpt_correction_T_min 0.711
_exptl_absorpt_correction_type multi-scan
_exptl_crystal_colour yellow
_exptl_crystal_density_diffrn 1.707
_exptl_crystal_description block
_exptl_crystal_F_000 688
_exptl_crystal_size_max 0.236
_exptl_crystal_size_mid 0.111
_exptl_crystal_size_min 0.103
_refine_diff_density_max 1.693
_refine_diff_density_min -1.490
_refine_diff_density_rms 0.116
_refine_ls_extinction_method none
_refine_ls_goodness_of_fit_ref 1.031
_refine_ls_hydrogen_treatment constr
_refine_ls_matrix_type full
_refine_ls_number_parameters 318
_refine_ls_number_reflns 7326
_refine_ls_number_restraints 210
_refine_ls_restrained_S_all 1.023
_refine_ls_R_factor_all 0.0565
_refine_ls_R_factor_gt 0.0377
_refine_ls_shift/su_max 0.002
_refine_ls_shift/su_mean 0.000
_refine_ls_structure_factor_coef Fsqd
_refine_ls_weighting_details 'w=1/[\s^2^(Fo^2^)+(0.0558P)^2^+1.7432P] where P=(Fo^2^+2Fc^2^)/3'
_refine_ls_weighting_scheme calc
_refine_ls_wR_factor_gt 0.0945
_refine_ls_wR_factor_ref 0.1037
_reflns_Friedel_coverage 0.000
_reflns_number_gt 5843
_reflns_number_total 7326
_reflns_threshold_expression 'I > 2\s(I)'
_cod_data_source_file d0sc03154b2.cif
_cod_data_source_block shelx_CCDC1
_cod_depositor_comments 'Adding full bibliography for 1564612--1564614.cif.'
_cod_database_code 1564613
_shelx_shelxl_version_number 2014/7
_shelx_space_group_comment
;
The symmetry employed for this shelxl refinement is uniquely defined
by the following loop, which should always be used as a source of
symmetry information in preference to the above space-group names.
They are only intended as comments.
;

loop_
_space_group_symop_operation_xyz
'x, y, z'
'-x, -y, -z'

loop_
_atom_site_label
_atom_site_type_symbol
_atom_site_fract_x
_atom_site_fract_y
_atom_site_fract_z
_atom_site_U_iso_or_equiv
_atom_site_adp_type
_atom_site_occupancy
_atom_site_site_symmetry_order
_atom_site_calc_flag
_atom_site_refinement_flags_posn
_atom_site_refinement_flags_adp
_atom_site_refinement_flags_occupancy
_atom_site_disorder_assembly
_atom_site_disorder_group
C1 C 0.3386(3) 0.7124(3) 0.30041(19) 0.0132(5) Uani 1 1 d . U . . .
C2 C 0.3849(3) 0.6421(3) 0.23890(19) 0.0133(5) Uani 1 1 d . U . . .
H2 H 0.5007 0.6676 0.2394 0.016 Uiso 1 1 calc R U . . .
C3 C 0.2625(3) 0.5342(3) 0.17626(18) 0.0125(5) Uani 1 1 d . U . . .
C4 C 0.0934(4) 0.5001(3) 0.1760(2) 0.0176(6) Uani 1 1 d . U . . .
H4 H 0.0086 0.4267 0.1342 0.021 Uiso 1 1 calc R U . . .
C5 C 0.0472(4) 0.5722(3) 0.2363(2) 0.0188(6) Uani 1 1 d . U . . .
H5 H -0.0689 0.5488 0.2345 0.023 Uiso 1 1 calc R U . . .
C6 C 0.1684(4) 0.6777(3) 0.2989(2) 0.0161(6) Uani 1 1 d . U . . .
H6 H 0.1363 0.7261 0.3405 0.019 Uiso 1 1 calc R U . . .
C20 C 0.4286(3) 0.3996(3) 0.13528(19) 0.0136(5) Uani 1 1 d . U . . .
C7 C 0.3066(3) 0.4579(3) 0.10834(19) 0.0144(5) Uani 1 1 d . U . . .
C8 C 0.2287(4) 0.4401(3) 0.0183(2) 0.0202(6) Uani 1 1 d . U . . .
H8 H 0.1473 0.4771 0.0003 0.024 Uiso 1 1 calc R U . . .
C9 C 0.2663(4) 0.3679(3) -0.0490(2) 0.0246(7) Uani 1 1 d . U . . .
H9 H 0.2120 0.3593 -0.1110 0.030 Uiso 1 1 calc R U . . .
C10 C 0.3781(4) 0.3114(3) -0.0258(2) 0.0233(7) Uani 1 1 d . U . . .
H10 H 0.4010 0.2627 -0.0717 0.028 Uiso 1 1 calc R U . . .
C11 C 0.4624(4) 0.3239(3) 0.0667(2) 0.0173(6) Uani 1 1 d . U . . .
C12 C 0.5722(4) 0.2621(3) 0.0922(2) 0.0200(6) Uani 1 1 d . U . . .
H12 H 0.5903 0.2092 0.0467 0.024 Uiso 1 1 calc R U . . .
C13 C 0.6572(4) 0.2751(3) 0.1825(2) 0.0175(6) Uani 1 1 d . U . . .
C14 C 0.7661(4) 0.2079(3) 0.2087(2) 0.0220(6) Uani 1 1 d . U . . .
H14 H 0.7812 0.1516 0.1641 0.026 Uiso 1 1 calc R U . . .
C15 C 0.8481(4) 0.2239(3) 0.2967(2) 0.0233(7) Uani 1 1 d . U . . .
H15 H 0.9172 0.1762 0.3135 0.028 Uiso 1 1 calc R U . . .
C16 C 0.8324(4) 0.3108(3) 0.3642(2) 0.0185(6) Uani 1 1 d . U . . .
H16 H 0.8949 0.3230 0.4252 0.022 Uiso 1 1 calc R U . . .
C17 C 0.7300(3) 0.3771(3) 0.34344(19) 0.0135(5) Uani 1 1 d . U . . .
C18 C 0.6323(3) 0.3568(3) 0.25111(19) 0.0138(5) Uani 1 1 d . U . . .
C19 C 0.5134(3) 0.4123(3) 0.22562(19) 0.0133(5) Uani 1 1 d . U . . .
H19 H 0.4893 0.4604 0.2714 0.016 Uiso 1 1 calc R U . . .
C21 C 0.7267(3) 0.4746(3) 0.41489(19) 0.0130(5) Uani 1 1 d . U . . .
C22 C 0.7464(3) 0.6002(3) 0.39976(19) 0.0133(5) Uani 1 1 d . U . . .
H22 H 0.7604 0.6206 0.3425 0.016 Uiso 1 1 calc R U . . .
C23 C 0.7285(3) 0.6677(3) 0.54332(19) 0.0145(5) Uani 1 1 d . U . . .
C24 C 0.7159(4) 0.5461(3) 0.5646(2) 0.0177(6) Uani 1 1 d . U . . .
H24 H 0.7087 0.5293 0.6235 0.021 Uiso 1 1 calc R U . . .
C25 C 0.7139(4) 0.4494(3) 0.5006(2) 0.0155(6) Uani 1 1 d . U . . .
H25 H 0.7037 0.3662 0.5152 0.019 Uiso 1 1 calc R U . . .
C26 C 0.4692(4) 0.9824(3) 0.3376(3) 0.0311(8) Uani 1 1 d . U . . .
H26A H 0.5003 0.9837 0.2800 0.047 Uiso 1 1 calc R U . . .
H26B H 0.5436 1.0638 0.3798 0.047 Uiso 1 1 calc R U . . .
H26C H 0.3515 0.9744 0.3272 0.047 Uiso 1 1 calc R U . . .
C27 C 0.7226(4) 0.7725(3) 0.6086(2) 0.0199(6) Uani 1 1 d . U . . .
H27A H 0.8261 0.8511 0.6192 0.030 Uiso 1 1 calc R U . . .
H27B H 0.7138 0.7423 0.6660 0.030 Uiso 1 1 calc R U . . .
H27C H 0.6241 0.7930 0.5836 0.030 Uiso 1 1 calc R U . . .
C28 C 1.0916(7) 0.9107(6) 0.1079(4) 0.0689(16) Uani 1 1 d . U . . .
H28A H 1.0652 0.8744 0.1619 0.083 Uiso 1 1 calc R U . . .
H28B H 0.9841 0.8795 0.0596 0.083 Uiso 1 1 calc R U . . .
N1 N 0.7468(3) 0.6942(2) 0.46112(16) 0.0126(4) Uani 1 1 d . U . . .
S1 S 0.49171(9) 0.84569(7) 0.38479(5) 0.01518(14) Uani 1 1 d . U . . .
Fe1 Fe 0.80240(5) 0.87526(4) 0.41496(3) 0.01199(10) Uani 1 1 d . U . . .
Br1 Br 1.13190(3) 0.91433(3) 0.48652(2) 0.01566(8) Uani 1 1 d . U . . .
Br2 Br 0.83130(4) 0.87222(3) 0.26351(2) 0.01951(9) Uani 1 1 d . U . . .
Cl1 Cl 1.2258(3) 0.8479(3) 0.07225(16) 0.1435(11) Uani 1 1 d . U . . .
Cl2 Cl 1.1670(3) 1.08099(17) 0.13483(14) 0.1158(8) Uani 1 1 d . U . . .

loop_
_atom_site_aniso_label
_atom_site_aniso_U_11
_atom_site_aniso_U_22
_atom_site_aniso_U_33
_atom_site_aniso_U_23
_atom_site_aniso_U_13
_atom_site_aniso_U_12
C1 0.0127(12) 0.0126(12) 0.0133(13) 0.0015(10) 0.0017(10) 0.0047(10)
C2 0.0127(12) 0.0136(13) 0.0149(13) 0.0037(10) 0.0037(10) 0.0064(10)
C3 0.0145(12) 0.0127(12) 0.0099(12) 0.0028(10) 0.0016(10) 0.0054(10)
C4 0.0137(13) 0.0178(14) 0.0162(14) 0.0031(11) 0.0009(11) 0.0020(11)
C5 0.0117(13) 0.0220(15) 0.0210(15) 0.0024(12) 0.0047(11) 0.0049(11)
C6 0.0155(13) 0.0168(13) 0.0181(14) 0.0027(11) 0.0056(11) 0.0079(11)
C20 0.0130(12) 0.0113(12) 0.0136(13) -0.0004(10) 0.0033(10) 0.0020(10)
C7 0.0135(12) 0.0119(13) 0.0139(13) -0.0014(10) 0.0018(10) 0.0022(10)
C8 0.0199(14) 0.0221(15) 0.0159(14) 0.0020(12) 0.0016(12) 0.0072(12)
C9 0.0287(16) 0.0276(17) 0.0108(14) -0.0013(12) -0.0014(12) 0.0079(13)
C10 0.0296(16) 0.0222(15) 0.0144(14) -0.0050(12) 0.0070(12) 0.0071(13)
C11 0.0193(14) 0.0152(13) 0.0159(14) -0.0010(11) 0.0053(11) 0.0054(11)
C12 0.0216(14) 0.0169(14) 0.0203(15) -0.0031(11) 0.0084(12) 0.0057(12)
C13 0.0175(13) 0.0138(13) 0.0200(15) 0.0006(11) 0.0063(11) 0.0045(11)
C14 0.0236(15) 0.0157(14) 0.0290(17) -0.0001(12) 0.0094(13) 0.0096(12)
C15 0.0228(15) 0.0176(15) 0.0336(18) 0.0048(13) 0.0074(13) 0.0126(12)
C16 0.0172(13) 0.0157(14) 0.0227(15) 0.0055(12) 0.0033(12) 0.0072(11)
C17 0.0139(12) 0.0097(12) 0.0174(14) 0.0038(10) 0.0065(11) 0.0035(10)
C18 0.0125(12) 0.0113(12) 0.0152(13) 0.0014(10) 0.0033(10) 0.0023(10)
C19 0.0134(12) 0.0137(13) 0.0115(13) 0.0006(10) 0.0042(10) 0.0038(10)
C21 0.0100(12) 0.0130(13) 0.0138(13) 0.0015(10) 0.0002(10) 0.0037(10)
C22 0.0125(12) 0.0129(13) 0.0119(13) 0.0034(10) 0.0018(10) 0.0026(10)
C23 0.0118(12) 0.0160(13) 0.0130(13) 0.0029(11) 0.0021(10) 0.0029(10)
C24 0.0179(13) 0.0198(14) 0.0137(13) 0.0060(11) 0.0030(11) 0.0054(11)
C25 0.0142(13) 0.0139(13) 0.0162(14) 0.0053(11) 0.0004(11) 0.0043(11)
C26 0.0250(17) 0.0144(15) 0.048(2) 0.0028(15) -0.0018(16) 0.0078(13)
C27 0.0229(15) 0.0190(15) 0.0169(14) 0.0012(12) 0.0055(12) 0.0073(12)
C28 0.056(3) 0.068(3) 0.076(4) -0.006(3) 0.041(3) 0.007(3)
N1 0.0105(10) 0.0126(11) 0.0132(11) 0.0019(9) 0.0019(9) 0.0035(9)
S1 0.0138(3) 0.0131(3) 0.0166(3) -0.0026(3) 0.0029(3) 0.0047(3)
Fe1 0.01578(19) 0.00948(18) 0.01012(19) 0.00025(14) 0.00384(15) 0.00432(15)
Br1 0.01504(14) 0.01287(14) 0.01670(15) -0.00323(10) 0.00097(11) 0.00585(10)
Br2 0.02330(16) 0.02107(16) 0.01149(14) 0.00039(11) 0.00613(11) 0.00520(12)
Cl1 0.1195(17) 0.256(3) 0.0984(15) 0.0074(18) 0.0588(14) 0.111(2)
Cl2 0.1374(17) 0.0599(10) 0.0919(13) -0.0013(9) 0.0474(12) -0.0357(10)

loop_
_atom_type_symbol
_atom_type_description
_atom_type_scat_dispersion_real
_atom_type_scat_dispersion_imag
_atom_type_scat_source
C C 0.0033 0.0016 'International Tables Vol C Tables 4.2.6.8 and 6.1.1.4'
H H 0.0000 0.0000 'International Tables Vol C Tables 4.2.6.8 and 6.1.1.4'
N N 0.0061 0.0033 'International Tables Vol C Tables 4.2.6.8 and 6.1.1.4'
S S 0.1246 0.1234 'International Tables Vol C Tables 4.2.6.8 and 6.1.1.4'
Fe Fe 0.3463 0.8444 'International Tables Vol C Tables 4.2.6.8 and 6.1.1.4'
Br Br -0.2901 2.4595 'International Tables Vol C Tables 4.2.6.8 and 6.1.1.4'
Cl Cl 0.1484 0.1585 'International Tables Vol C Tables 4.2.6.8 and 6.1.1.4'

loop_
_geom_angle_atom_site_label_1
_geom_angle_atom_site_label_2
_geom_angle_atom_site_label_3
_geom_angle
_geom_angle_site_symmetry_1
_geom_angle_site_symmetry_3
_geom_angle_publ_flag
C2 C1 C6 120.2(3) . . ?
C2 C1 S1 121.9(2) . . ?
C6 C1 S1 117.9(2) . . ?
C1 C2 C3 120.6(3) . . ?
C1 C2 H2 119.7 . . ?
C3 C2 H2 119.7 . . ?
C4 C3 C2 118.5(3) . . ?
C4 C3 C7 119.2(3) . . ?
C2 C3 C7 122.2(2) . . ?
C5 C4 C3 120.7(3) . . ?
C5 C4 H4 119.6 . . ?
C3 C4 H4 119.6 . . ?
C6 C5 C4 120.7(3) . . ?
C6 C5 H5 119.7 . . ?
C4 C5 H5 119.7 . . ?
C5 C6 C1 119.3(3) . . ?
C5 C6 H6 120.4 . . ?
C1 C6 H6 120.4 . . ?
C19 C20 C11 118.5(3) . . ?
C19 C20 C7 122.6(3) . . ?
C11 C20 C7 118.9(3) . . ?
C8 C7 C20 118.8(3) . . ?
C8 C7 C3 119.7(3) . . ?
C20 C7 C3 121.5(2) . . ?
C7 C8 C9 121.8(3) . . ?
C7 C8 H8 119.1 . . ?
C9 C8 H8 119.1 . . ?
C10 C9 C8 120.7(3) . . ?
C10 C9 H9 119.6 . . ?
C8 C9 H9 119.6 . . ?
C9 C10 C11 120.7(3) . . ?
C9 C10 H10 119.6 . . ?
C11 C10 H10 119.6 . . ?
C12 C11 C10 121.6(3) . . ?
C12 C11 C20 119.3(3) . . ?
C10 C11 C20 119.1(3) . . ?
C11 C12 C13 122.1(3) . . ?
C11 C12 H12 118.9 . . ?
C13 C12 H12 118.9 . . ?
C12 C13 C14 121.9(3) . . ?
C12 C13 C18 119.0(3) . . ?
C14 C13 C18 119.1(3) . . ?
C15 C14 C13 120.3(3) . . ?
C15 C14 H14 119.8 . . ?
C13 C14 H14 119.8 . . ?
C14 C15 C16 121.0(3) . . ?
C14 C15 H15 119.5 . . ?
C16 C15 H15 119.5 . . ?
C17 C16 C15 121.3(3) . . ?
C17 C16 H16 119.3 . . ?
C15 C16 H16 119.3 . . ?
C16 C17 C18 119.5(3) . . ?
C16 C17 C21 119.7(3) . . ?
C18 C17 C21 120.8(2) . . ?
C19 C18 C13 118.5(3) . . ?
C19 C18 C17 123.0(3) . . ?
C13 C18 C17 118.6(3) . . ?
C20 C19 C18 122.3(3) . . ?
C20 C19 H19 118.9 . . ?
C18 C19 H19 118.9 . . ?
C25 C21 C22 116.6(3) . . ?
C25 C21 C17 122.8(3) . . ?
C22 C21 C17 120.5(2) . . ?
N1 C22 C21 124.1(3) . . ?
N1 C22 H22 118.0 . . ?
C21 C22 H22 118.0 . . ?
N1 C23 C24 120.0(3) . . ?
N1 C23 C27 117.7(3) . . ?
C24 C23 C27 122.3(3) . . ?
C25 C24 C23 120.5(3) . . ?
C25 C24 H24 119.8 . . ?
C23 C24 H24 119.8 . . ?
C24 C25 C21 119.7(3) . . ?
C24 C25 H25 120.1 . . ?
C21 C25 H25 120.1 . . ?
S1 C26 H26A 109.5 . . ?
S1 C26 H26B 109.5 . . ?
H26A C26 H26B 109.5 . . ?
S1 C26 H26C 109.5 . . ?
H26A C26 H26C 109.5 . . ?
H26B C26 H26C 109.5 . . ?
C23 C27 H27A 109.5 . . ?
C23 C27 H27B 109.5 . . ?
H27A C27 H27B 109.5 . . ?
C23 C27 H27C 109.5 . . ?
H27A C27 H27C 109.5 . . ?
H27B C27 H27C 109.5 . . ?
Cl1 C28 Cl2 115.9(3) . . ?
Cl1 C28 H28A 108.3 . . ?
Cl2 C28 H28A 108.3 . . ?
Cl1 C28 H28B 108.3 . . ?
Cl2 C28 H28B 108.3 . . ?
H28A C28 H28B 107.4 . . ?
C22 N1 C23 119.0(2) . . ?
C22 N1 Fe1 111.78(18) . . ?
C23 N1 Fe1 128.88(19) . . ?
C1 S1 C26 100.97(15) . . ?
C1 S1 Fe1 118.26(9) . . ?
C26 S1 Fe1 108.14(12) . . ?
N1 Fe1 Br2 115.94(7) . . ?
N1 Fe1 Br1 123.61(7) . 2_776 ?
Br2 Fe1 Br1 120.08(2) . 2_776 ?
N1 Fe1 S1 90.57(6) . . ?
Br2 Fe1 S1 99.43(2) . . ?
Br1 Fe1 S1 86.53(2) 2_776 . ?
N1 Fe1 Br1 85.07(6) . . ?
Br2 Fe1 Br1 93.31(2) . . ?
Br1 Fe1 Br1 85.875(18) 2_776 . ?
S1 Fe1 Br1 167.18(2) . . ?
Fe1 Br1 Fe1 94.124(17) 2_776 . ?

loop_
_geom_bond_atom_site_label_1
_geom_bond_atom_site_label_2
_geom_bond_distance
_geom_bond_site_symmetry_2
_geom_bond_publ_flag
C1 C2 1.390(4) . ?
C1 C6 1.396(4) . ?
C1 S1 1.783(3) . ?
C2 C3 1.398(4) . ?
C2 H2 0.9500 . ?
C3 C4 1.392(4) . ?
C3 C7 1.487(4) . ?
C4 C5 1.389(4) . ?
C4 H4 0.9500 . ?
C5 C6 1.380(4) . ?
C5 H5 0.9500 . ?
C6 H6 0.9500 . ?
C20 C19 1.396(4) . ?
C20 C11 1.437(4) . ?
C20 C7 1.446(4) . ?
C7 C8 1.369(4) . ?
C8 C9 1.418(4) . ?
C8 H8 0.9500 . ?
C9 C10 1.347(5) . ?
C9 H9 0.9500 . ?
C10 C11 1.425(4) . ?
C10 H10 0.9500 . ?
C11 C12 1.383(4) . ?
C12 C13 1.396(4) . ?
C12 H12 0.9500 . ?
C13 C14 1.426(4) . ?
C13 C18 1.436(4) . ?
C14 C15 1.352(5) . ?
C14 H14 0.9500 . ?
C15 C16 1.419(4) . ?
C15 H15 0.9500 . ?
C16 C17 1.358(4) . ?
C16 H16 0.9500 . ?
C17 C18 1.444(4) . ?
C17 C21 1.487(4) . ?
C18 C19 1.397(4) . ?
C19 H19 0.9500 . ?
C21 C25 1.390(4) . ?
C21 C22 1.393(4) . ?
C22 N1 1.344(4) . ?
C22 H22 0.9500 . ?
C23 N1 1.352(4) . ?
C23 C24 1.392(4) . ?
C23 C27 1.494(4) . ?
C24 C25 1.386(4) . ?
C24 H24 0.9500 . ?
C25 H25 0.9500 . ?
C26 S1 1.797(3) . ?
C26 H26A 0.9800 . ?
C26 H26B 0.9800 . ?
C26 H26C 0.9800 . ?
C27 H27A 0.9800 . ?
C27 H27B 0.9800 . ?
C27 H27C 0.9800 . ?
C28 Cl1 1.723(6) . ?
C28 Cl2 1.747(6) . ?
C28 H28A 0.9900 . ?
C28 H28B 0.9900 . ?
N1 Fe1 2.121(2) . ?
S1 Fe1 2.5569(11) . ?
Fe1 Br2 2.3932(8) . ?
Fe1 Br1 2.4799(7) 2_776 ?
Fe1 Br1 2.7215(9) . ?
Br1 Fe1 2.4799(7) 2_776 ?

loop_
_geom_torsion_atom_site_label_1
_geom_torsion_atom_site_label_2
_geom_torsion_atom_site_label_3
_geom_torsion_atom_site_label_4
_geom_torsion
_geom_torsion_site_symmetry_1
_geom_torsion_site_symmetry_2
_geom_torsion_site_symmetry_3
_geom_torsion_site_symmetry_4
_geom_torsion_publ_flag
C6 C1 C2 C3 -1.5(4) . . . . ?
S1 C1 C2 C3 176.9(2) . . . . ?
C1 C2 C3 C4 0.9(4) . . . . ?
C1 C2 C3 C7 178.9(3) . . . . ?
C2 C3 C4 C5 0.4(4) . . . . ?
C7 C3 C4 C5 -177.6(3) . . . . ?
C3 C4 C5 C6 -1.3(5) . . . . ?
C4 C5 C6 C1 0.8(4) . . . . ?
C2 C1 C6 C5 0.6(4) . . . . ?
S1 C1 C6 C5 -177.9(2) . . . . ?
C19 C20 C7 C8 -179.7(3) . . . . ?
C11 C20 C7 C8 -0.7(4) . . . . ?
C19 C20 C7 C3 -0.8(4) . . . . ?
C11 C20 C7 C3 178.3(3) . . . . ?
C4 C3 C7 C8 52.9(4) . . . . ?
C2 C3 C7 C8 -125.0(3) . . . . ?
C4 C3 C7 C20 -126.0(3) . . . . ?
C2 C3 C7 C20 56.0(4) . . . . ?
C20 C7 C8 C9 -0.9(4) . . . . ?
C3 C7 C8 C9 -179.9(3) . . . . ?
C7 C8 C9 C10 1.6(5) . . . . ?
C8 C9 C10 C11 -0.6(5) . . . . ?
C9 C10 C11 C12 177.2(3) . . . . ?
C9 C10 C11 C20 -1.0(5) . . . . ?
C19 C20 C11 C12 2.4(4) . . . . ?
C7 C20 C11 C12 -176.6(3) . . . . ?
C19 C20 C11 C10 -179.3(3) . . . . ?
C7 C20 C11 C10 1.6(4) . . . . ?
C10 C11 C12 C13 179.1(3) . . . . ?
C20 C11 C12 C13 -2.7(4) . . . . ?
C11 C12 C13 C14 178.0(3) . . . . ?
C11 C12 C13 C18 -1.0(4) . . . . ?
C12 C13 C14 C15 179.2(3) . . . . ?
C18 C13 C14 C15 -1.7(4) . . . . ?
C13 C14 C15 C16 -2.2(5) . . . . ?
C14 C15 C16 C17 2.5(5) . . . . ?
C15 C16 C17 C18 1.3(4) . . . . ?
C15 C16 C17 C21 -175.5(3) . . . . ?
C12 C13 C18 C19 4.9(4) . . . . ?
C14 C13 C18 C19 -174.1(3) . . . . ?
C12 C13 C18 C17 -175.6(3) . . . . ?
C14 C13 C18 C17 5.3(4) . . . . ?
C16 C17 C18 C19 174.3(3) . . . . ?
C21 C17 C18 C19 -8.9(4) . . . . ?
C16 C17 C18 C13 -5.1(4) . . . . ?
C21 C17 C18 C13 171.6(2) . . . . ?
C11 C20 C19 C18 1.6(4) . . . . ?
C7 C20 C19 C18 -179.4(3) . . . . ?
C13 C18 C19 C20 -5.3(4) . . . . ?
C17 C18 C19 C20 175.3(3) . . . . ?
C16 C17 C21 C25 -46.9(4) . . . . ?
C18 C17 C21 C25 136.4(3) . . . . ?
C16 C17 C21 C22 129.4(3) . . . . ?
C18 C17 C21 C22 -47.3(4) . . . . ?
C25 C21 C22 N1 -2.7(4) . . . . ?
C17 C21 C22 N1 -179.2(2) . . . . ?
N1 C23 C24 C25 -3.1(4) . . . . ?
C27 C23 C24 C25 176.9(3) . . . . ?
C23 C24 C25 C21 0.9(4) . . . . ?
C22 C21 C25 C24 1.9(4) . . . . ?
C17 C21 C25 C24 178.3(3) . . . . ?
C21 C22 N1 C23 0.5(4) . . . . ?
C21 C22 N1 Fe1 174.8(2) . . . . ?
C24 C23 N1 C22 2.4(4) . . . . ?
C27 C23 N1 C22 -177.6(2) . . . . ?
C24 C23 N1 Fe1 -170.8(2) . . . . ?
C27 C23 N1 Fe1 9.2(4) . . . . ?
C2 C1 S1 C26 104.2(3) . . . . ?
C6 C1 S1 C26 -77.4(3) . . . . ?
C2 C1 S1 Fe1 -13.5(3) . . . . ?
C6 C1 S1 Fe1 164.97(19) . . . . ?
